data_2234337
loop_
_publ_author_name
'Finze, Maik'
'Reiss, Guido J.'
'Frohn, Hermann-Josef'

_publ_section_title
;
 2,3,5,6-Tetrafluoro-1,4-bis(trimethylsilyl)benzene
;
_journal_coeditor_code MW2055
_journal_issue 4
_journal_name_full 'Acta Crystallographica Section E'
_journal_page_first o1082
_journal_paper_doi 10.1107/S1600536812010677
_journal_volume 68
_journal_year 2012
_chemical_formula_iupac 'C12 H18 F4 Si2'
_chemical_formula_moiety 'C12 H18 F4 Si2'
_chemical_formula_sum 'C12 H18 F4 Si2'
_chemical_formula_weight 294.44
_chemical_name_systematic
;
2,3,5,6-Tetrafluoro-1,4-bis(trimethylsilyl)benzene
;
_space_group_IT_number 14
_symmetry_cell_setting monoclinic
_symmetry_space_group_name_Hall '-P 2ybc'
_symmetry_space_group_name_H-M 'P 1 21/c 1'
_atom_sites_solution_hydrogens geom
_atom_sites_solution_primary direct
_atom_sites_solution_secondary difmap
_audit_creation_method SHELXL-97
_cell_angle_alpha 90.00
_cell_angle_beta 107.407(2)
_cell_angle_gamma 90.00
_cell_formula_units_Z 4
_cell_length_a 19.8389(4)
_cell_length_b 6.35013(10)
_cell_length_c 12.3827(2)
_cell_measurement_reflns_used 8162
_cell_measurement_temperature 199.0(10)
_cell_measurement_theta_max 28.2468
_cell_measurement_theta_min 3.1281
_cell_volume 1488.53(5)
_computing_cell_refinement 'CrysAlis PRO (Oxford Diffraction, 2009)'
_computing_data_collection 'CrysAlis PRO (Oxford Diffraction, 2009)'
_computing_data_reduction 'CrysAlis PRO (Oxford Diffraction, 2009)'
_computing_molecular_graphics 'DIAMOND (Brandenburg, 2011)'
_computing_publication_material 'publCIF (Westrip, 2010)'
_computing_structure_refinement 'SHELXL97 (Sheldrick, 2008)'
_computing_structure_solution 'SHELXS97 (Sheldrick, 2008)'
_diffrn_ambient_temperature 199.0(10)
_diffrn_detector_area_resol_mean 16.2711
_diffrn_measured_fraction_theta_full 0.999
_diffrn_measured_fraction_theta_max 0.999
_diffrn_measurement_device_type 'Oxford Xcalibur Eos'
_diffrn_measurement_method \w-scan
_diffrn_radiation_monochromator 'Equatorial mounted graphite monochromator'
_diffrn_radiation_source 'fine-focus sealed tube'
_diffrn_radiation_type MoK\a
_diffrn_radiation_wavelength 0.71073
_diffrn_reflns_av_R_equivalents 0.0148
_diffrn_reflns_av_sigmaI/netI 0.0130
_diffrn_reflns_limit_h_max 23
_diffrn_reflns_limit_h_min -22
_diffrn_reflns_limit_k_max 7
_diffrn_reflns_limit_k_min -7
_diffrn_reflns_limit_l_max 12
_diffrn_reflns_limit_l_min -14
_diffrn_reflns_number 8888
_diffrn_reflns_theta_full 25.00
_diffrn_reflns_theta_max 25.00
_diffrn_reflns_theta_min 3.23
_diffrn_standards_decay_% 0
_exptl_absorpt_coefficient_mu 0.262
_exptl_absorpt_correction_type none
_exptl_crystal_colour colourless
_exptl_crystal_density_diffrn 1.314
_exptl_crystal_density_method 'not measured'
_exptl_crystal_description block
_exptl_crystal_F_000 616
_exptl_crystal_size_max 0.25
_exptl_crystal_size_mid 0.22
_exptl_crystal_size_min 0.20
_refine_diff_density_max 0.386
_refine_diff_density_min -0.216
_refine_ls_extinction_method none
_refine_ls_goodness_of_fit_ref 1.085
_refine_ls_hydrogen_treatment constr
_refine_ls_matrix_type full
_refine_ls_number_parameters 187
_refine_ls_number_reflns 2626
_refine_ls_number_restraints 0
_refine_ls_restrained_S_all 1.085
_refine_ls_R_factor_all 0.0287
_refine_ls_R_factor_gt 0.0270
_refine_ls_shift/su_max 0.000
_refine_ls_shift/su_mean 0.000
_refine_ls_structure_factor_coef Fsqd
_refine_ls_weighting_details 'calc w=1/[\s^2^(Fo^2^)+(0.0284P)^2^+1.0425P] where P=(Fo^2^+2Fc^2^)/3'
_refine_ls_weighting_scheme calc
_refine_ls_wR_factor_gt 0.0673
_refine_ls_wR_factor_ref 0.0684
_reflns_number_gt 2496
_reflns_number_total 2626
_reflns_threshold_expression I>2sigma(I)
_cod_data_source_file mw2055.cif
_cod_data_source_block I
_cod_original_sg_symbol_H-M 'P 21/c'
_cod_database_code 2234337
_cod_database_fobs_code 2234337

loop_
_symmetry_equiv_pos_as_xyz
'x, y, z'
'-x, y+1/2, -z+1/2'
'-x, -y, -z'
'x, -y-1/2, z-1/2'

loop_
_atom_site_type_symbol
_atom_site_label
_atom_site_fract_x
_atom_site_fract_y
_atom_site_fract_z
_atom_site_U_iso_or_equiv
_atom_site_adp_type
_atom_site_calc_flag
_atom_site_refinement_flags
_atom_site_occupancy
_atom_site_symmetry_multiplicity
Si Si1 0.12486(2) 0.23395(7) 0.19607(3) 0.01427(11) Uani d . 1 1
C C1 -0.01679(8) 0.3116(2) 0.03692(12) 0.0145(3) Uani d . 1 1
F F1 -0.03838(4) 0.12566(13) 0.06873(7) 0.0203(2) Uani d . 1 1
C C2 0.05291(8) 0.3765(2) 0.08187(12) 0.0139(3) Uani d . 1 1
C C3 0.06680(7) 0.5691(2) 0.04012(12) 0.0141(3) Uani d . 1 1
F F3 0.13382(4) 0.64624(14) 0.07568(7) 0.0199(2) Uani d . 1 1
C C4 0.08544(8) 0.0143(3) 0.25580(13) 0.0224(3) Uani d . 1 1
H H4A 0.0484 0.0679 0.2834 0.034(5) Uiso calc R 1 1
H H4B 0.1212 -0.0499 0.3170 0.037(5) Uiso calc R 1 1
H H4C 0.0663 -0.0886 0.1979 0.037(5) Uiso calc R 1 1
C C5 0.19335(8) 0.1412(3) 0.13233(13) 0.0190(3) Uani d . 1 1
H H5A 0.2119 0.2592 0.1019 0.033(5) Uiso calc R 1 1
H H5B 0.1727 0.0427 0.0728 0.030(5) Uiso calc R 1 1
H H5C 0.2309 0.0738 0.1894 0.037(5) Uiso calc R 1 1
C C6 0.16406(9) 0.4291(3) 0.30949(13) 0.0241(4) Uani d . 1 1
H H6A 0.1858 0.5406 0.2794 0.044(6) Uiso calc R 1 1
H H6B 0.1990 0.3611 0.3703 0.045(6) Uiso calc R 1 1
H H6C 0.1276 0.4864 0.3373 0.042(6) Uiso calc R 1 1
Si Si2 0.35988(2) 0.79571(7) 0.56124(3) 0.01519(11) Uani d . 1 1
C C7 0.50606(8) 0.8812(2) 0.59251(12) 0.0156(3) Uani d . 1 1
F F7 0.51552(5) 0.76178(15) 0.68697(7) 0.0227(2) Uani d . 1 1
C C8 0.43772(8) 0.9180(2) 0.52347(12) 0.0147(3) Uani d . 1 1
C C9 0.43451(7) 1.0409(2) 0.42942(12) 0.0152(3) Uani d . 1 1
F F9 0.37103(4) 1.08933(14) 0.35422(7) 0.0203(2) Uani d . 1 1
C C10 0.36292(9) 0.8818(3) 0.70638(13) 0.0235(4) Uani d . 1 1
H H10A 0.3604 1.0326 0.7086 0.038(6) Uiso calc R 1 1
H H10B 0.4063 0.8348 0.7594 0.032(5) Uiso calc R 1 1
H H10C 0.3237 0.8222 0.7259 0.039(6) Uiso calc R 1 1
C C11 0.27524(8) 0.8855(3) 0.46024(13) 0.0214(3) Uani d . 1 1
H H11A 0.2727 0.8394 0.3853 0.031(5) Uiso calc R 1 1
H H11B 0.2729 1.0364 0.4617 0.030(5) Uiso calc R 1 1
H H11C 0.2365 0.8269 0.4816 0.034(5) Uiso calc R 1 1
C C12 0.36891(9) 0.5045(3) 0.55206(14) 0.0235(4) Uani d . 1 1
H H12A 0.3661 0.4662 0.4758 0.042(6) Uiso calc R 1 1
H H12B 0.3316 0.4365 0.5734 0.049(6) Uiso calc R 1 1
H H12C 0.4137 0.4610 0.6022 0.036(5) Uiso calc R 1 1

loop_
_atom_site_aniso_label
_atom_site_aniso_U_11
_atom_site_aniso_U_22
_atom_site_aniso_U_33
_atom_site_aniso_U_12
_atom_site_aniso_U_13
_atom_site_aniso_U_23
Si1 0.0148(2) 0.0168(2) 0.0121(2) 0.00203(16) 0.00533(16) 0.00124(16)
C1 0.0186(7) 0.0128(7) 0.0152(7) -0.0018(6) 0.0099(6) 0.0001(6)
F1 0.0192(5) 0.0163(5) 0.0258(5) -0.0034(4) 0.0073(4) 0.0062(4)
C2 0.0158(7) 0.0160(7) 0.0121(7) 0.0017(6) 0.0074(6) -0.0015(6)
C3 0.0114(7) 0.0177(7) 0.0144(7) -0.0023(6) 0.0057(6) -0.0030(6)
F3 0.0124(4) 0.0215(5) 0.0247(5) -0.0043(4) 0.0041(4) 0.0018(4)
C4 0.0210(8) 0.0264(9) 0.0213(8) 0.0043(7) 0.0089(6) 0.0093(7)
C5 0.0189(8) 0.0216(8) 0.0186(7) 0.0019(6) 0.0085(6) 0.0008(6)
C6 0.0262(9) 0.0271(9) 0.0162(8) 0.0050(7) 0.0019(7) -0.0033(7)
Si2 0.0138(2) 0.0159(2) 0.0169(2) -0.00165(16) 0.00616(16) -0.00042(16)
C7 0.0187(8) 0.0144(7) 0.0135(7) 0.0006(6) 0.0045(6) 0.0025(6)
F7 0.0190(5) 0.0288(5) 0.0191(5) -0.0001(4) 0.0039(4) 0.0117(4)
C8 0.0156(7) 0.0134(7) 0.0156(7) -0.0005(6) 0.0055(6) -0.0020(6)
C9 0.0122(7) 0.0159(7) 0.0153(7) 0.0020(6) 0.0006(6) -0.0009(6)
F9 0.0124(4) 0.0260(5) 0.0192(4) 0.0008(4) 0.0000(3) 0.0064(4)
C10 0.0260(9) 0.0264(9) 0.0209(8) -0.0044(7) 0.0116(7) -0.0012(7)
C11 0.0157(8) 0.0254(9) 0.0240(8) -0.0011(6) 0.0075(6) -0.0006(7)
C12 0.0237(8) 0.0185(8) 0.0299(9) -0.0019(7) 0.0105(7) 0.0003(7)

loop_
_atom_type_symbol
_atom_type_description
_atom_type_scat_dispersion_real
_atom_type_scat_dispersion_imag
_atom_type_scat_source
C C 0.0033 0.0016 'International Tables Vol C Tables 4.2.6.8 and 6.1.1.4'
H H 0.0000 0.0000 'International Tables Vol C Tables 4.2.6.8 and 6.1.1.4'
F F 0.0171 0.0103 'International Tables Vol C Tables 4.2.6.8 and 6.1.1.4'
Si Si 0.0817 0.0704 'International Tables Vol C Tables 4.2.6.8 and 6.1.1.4'

loop_
_geom_angle_atom_site_label_1
_geom_angle_atom_site_label_2
_geom_angle_atom_site_label_3
_geom_angle_site_symmetry_1
_geom_angle_site_symmetry_3
_geom_angle
_geom_angle_publ_flag
C4 Si1 C5 . . 112.29(7) ?
C4 Si1 C6 . . 109.29(8) ?
C5 Si1 C6 . . 109.76(7) ?
C4 Si1 C2 . . 109.89(7) ?
C5 Si1 C2 . . 108.36(7) ?
C6 Si1 C2 . . 107.11(7) ?
F1 C1 C3 . 3_565 117.10(13) ?
F1 C1 C2 . . 120.37(13) ?
C3 C1 C2 3_565 . 122.53(14) ?
C3 C2 C1 . . 113.39(13) ?
C3 C2 Si1 . . 120.39(11) y
C1 C2 Si1 . . 126.13(11) y
F3 C3 C1 . 3_565 117.22(13) ?
F3 C3 C2 . . 118.72(13) ?
C1 C3 C2 3_565 . 124.06(13) ?
Si1 C4 H4A . . 109.5 ?
Si1 C4 H4B . . 109.5 ?
H4A C4 H4B . . 109.5 ?
Si1 C4 H4C . . 109.5 ?
H4A C4 H4C . . 109.5 ?
H4B C4 H4C . . 109.5 ?
Si1 C5 H5A . . 109.5 ?
Si1 C5 H5B . . 109.5 ?
H5A C5 H5B . . 109.5 ?
Si1 C5 H5C . . 109.5 ?
H5A C5 H5C . . 109.5 ?
H5B C5 H5C . . 109.5 ?
Si1 C6 H6A . . 109.5 ?
Si1 C6 H6B . . 109.5 ?
H6A C6 H6B . . 109.5 ?
Si1 C6 H6C . . 109.5 ?
H6A C6 H6C . . 109.5 ?
H6B C6 H6C . . 109.5 ?
C11 Si2 C10 . . 108.76(7) ?
C11 Si2 C12 . . 110.31(8) ?
C10 Si2 C12 . . 111.96(8) ?
C11 Si2 C8 . . 110.18(7) ?
C10 Si2 C8 . . 108.80(7) ?
C12 Si2 C8 . . 106.81(7) ?
F7 C7 C9 . 3_676 117.62(13) ?
F7 C7 C8 . . 118.79(13) ?
C9 C7 C8 3_676 . 123.58(14) ?
C9 C8 C7 . . 113.74(13) ?
C9 C8 Si2 . . 126.70(11) y
C7 C8 Si2 . . 119.55(11) y
F9 C9 C7 . 3_676 117.13(13) ?
F9 C9 C8 . . 120.19(13) ?
C7 C9 C8 3_676 . 122.68(13) ?
Si2 C10 H10A . . 109.5 ?
Si2 C10 H10B . . 109.5 ?
H10A C10 H10B . . 109.5 ?
Si2 C10 H10C . . 109.5 ?
H10A C10 H10C . . 109.5 ?
H10B C10 H10C . . 109.5 ?
Si2 C11 H11A . . 109.5 ?
Si2 C11 H11B . . 109.5 ?
H11A C11 H11B . . 109.5 ?
Si2 C11 H11C . . 109.5 ?
H11A C11 H11C . . 109.5 ?
H11B C11 H11C . . 109.5 ?
Si2 C12 H12A . . 109.5 ?
Si2 C12 H12B . . 109.5 ?
H12A C12 H12B . . 109.5 ?
Si2 C12 H12C . . 109.5 ?
H12A C12 H12C . . 109.5 ?
H12B C12 H12C . . 109.5 ?

loop_
_geom_bond_atom_site_label_1
_geom_bond_atom_site_label_2
_geom_bond_site_symmetry_2
_geom_bond_distance
_geom_bond_publ_flag
Si1 C4 . 1.8574(16) ?
Si1 C5 . 1.8595(15) ?
Si1 C6 . 1.8602(16) ?
Si1 C2 . 1.9101(15) y
C1 F1 . 1.3539(17) ?
C1 C3 3_565 1.379(2) ?
C1 C2 . 1.390(2) ?
C2 C3 . 1.387(2) ?
C3 F3 . 1.3605(16) ?
C3 C1 3_565 1.379(2) ?
C4 H4A . 0.9600 ?
C4 H4B . 0.9600 ?
C4 H4C . 0.9600 ?
C5 H5A . 0.9600 ?
C5 H5B . 0.9600 ?
C5 H5C . 0.9600 ?
C6 H6A . 0.9600 ?
C6 H6B . 0.9600 ?
C6 H6C . 0.9600 ?
Si2 C11 . 1.8579(16) ?
Si2 C10 . 1.8620(16) ?
Si2 C12 . 1.8644(17) ?
Si2 C8 . 1.9077(15) y
C7 F7 . 1.3591(17) ?
C7 C9 3_676 1.378(2) ?
C7 C8 . 1.389(2) ?
C8 C9 . 1.387(2) ?
C9 F9 . 1.3587(16) ?
C9 C7 3_676 1.378(2) ?
C10 H10A . 0.9600 ?
C10 H10B . 0.9600 ?
C10 H10C . 0.9600 ?
C11 H11A . 0.9600 ?
C11 H11B . 0.9600 ?
C11 H11C . 0.9600 ?
C12 H12A . 0.9600 ?
C12 H12B . 0.9600 ?
C12 H12C . 0.9600 ?

loop_
_geom_torsion_atom_site_label_1
_geom_torsion_atom_site_label_2
_geom_torsion_atom_site_label_3
_geom_torsion_atom_site_label_4
_geom_torsion_site_symmetry_1
_geom_torsion_site_symmetry_4
_geom_torsion
F1 C1 C2 C3 . . 179.45(12)
C3 C1 C2 C3 3_565 . -1.0(2)
F1 C1 C2 Si1 . . -3.9(2)
C3 C1 C2 Si1 3_565 . 175.56(11)
C4 Si1 C2 C3 . . 167.71(11)
C5 Si1 C2 C3 . . -69.26(13)
C6 Si1 C2 C3 . . 49.09(13)
C4 Si1 C2 C1 . . -8.68(15)
C5 Si1 C2 C1 . . 114.36(13)
C6 Si1 C2 C1 . . -127.29(13)
C1 C2 C3 F3 . . -178.22(12)
Si1 C2 C3 F3 . . 4.96(18)
C1 C2 C3 C1 . 3_565 1.1(2)
Si1 C2 C3 C1 . 3_565 -175.76(11)
F7 C7 C8 C9 . . -179.74(13)
C9 C7 C8 C9 3_676 . 0.1(2)
F7 C7 C8 Si2 . . -1.36(19)
C9 C7 C8 Si2 3_676 . 178.52(12)
C11 Si2 C8 C9 . . -5.61(16)
C10 Si2 C8 C9 . . -124.75(14)
C12 Si2 C8 C9 . . 114.22(14)
C11 Si2 C8 C7 . . 176.25(12)
C10 Si2 C8 C7 . . 57.10(14)
C12 Si2 C8 C7 . . -63.93(13)
C7 C8 C9 F9 . . 179.85(13)
Si2 C8 C9 F9 . . 1.6(2)
C7 C8 C9 C7 . 3_676 -0.1(2)
Si2 C8 C9 C7 . 3_676 -178.38(11)
